data_7116024
loop_
_publ_author_name
'Andreas K. Kostopoulos'
'Athanassios D. Katsenis'
'Jamie M. Frost'
'Vadim G. Kessler'
'Euan K. Brechin'
'Giannis S. Papaefstathiou'

_publ_section_title
;
 Circular serendipity: in situ ligand transformation for the self-assembly
 of an hexadecametallic [CuII16] wheel
;
_journal_name_full Chem.Commun.
_journal_page_first 15002
_journal_paper_doi 10.1039/C4cc07582J
_journal_volume 50
_journal_year 2014
_chemical_formula_sum 'C100 H152 Cu16 N40 O64'
_chemical_formula_weight 3955.26
_chemical_name_systematic
; 
 ? 
;
_space_group_IT_number 126
_symmetry_cell_setting tetragonal
_symmetry_space_group_name_Hall '-P 4a 2bc'
_symmetry_space_group_name_H-M 'P 4/n n c :2'
_atom_sites_solution_hydrogens geom
_atom_sites_solution_primary direct
_atom_sites_solution_secondary difmap
_audit_creation_method SHELXL-97
_cell_angle_alpha 90.00
_cell_angle_beta 90.00
_cell_angle_gamma 90.00
_cell_formula_units_Z 2
_cell_length_a 21.974(3)
_cell_length_b 21.974(3)
_cell_length_c 16.490(3)
_cell_measurement_reflns_used 9936
_cell_measurement_temperature 293(2)
_cell_measurement_theta_max 24.68
_cell_measurement_theta_min 2.62
_cell_volume 7962(2)
_computing_cell_refinement 'Bruker SAINT'
_computing_data_collection 'Bruker Apex2'
_computing_data_reduction 'Bruker SAINT'
_computing_molecular_graphics 'Bruker SHELXTL'
_computing_publication_material 'Bruker SHELXTL'
_computing_structure_refinement 'SHELXL-97 (Sheldrick, 1997)'
_computing_structure_solution 'SHELXS-97 (Sheldrick, 1990)'
_diffrn_ambient_temperature 293(2)
_diffrn_measured_fraction_theta_full 0.990
_diffrn_measured_fraction_theta_max 0.990
_diffrn_measurement_device_type 'Bruker SMART APEX-II CCD'
_diffrn_measurement_method 'Omega scan'
_diffrn_radiation_monochromator graphite
_diffrn_radiation_source 'fine-focus sealed tube'
_diffrn_radiation_type MoK\a
_diffrn_radiation_wavelength 0.71073
_diffrn_reflns_av_R_equivalents 0.0514
_diffrn_reflns_av_sigmaI/netI 0.0218
_diffrn_reflns_limit_h_max 26
_diffrn_reflns_limit_h_min -26
_diffrn_reflns_limit_k_max 26
_diffrn_reflns_limit_k_min -26
_diffrn_reflns_limit_l_max 20
_diffrn_reflns_limit_l_min -20
_diffrn_reflns_number 59330
_diffrn_reflns_theta_full 25.92
_diffrn_reflns_theta_max 25.92
_diffrn_reflns_theta_min 2.80
_exptl_absorpt_coefficient_mu 2.185
_exptl_absorpt_correction_T_max 0.7496
_exptl_absorpt_correction_T_min 0.6334
_exptl_absorpt_correction_type empirical
_exptl_absorpt_process_details 'Bruker SADABS'
_exptl_crystal_colour 'dark green'
_exptl_crystal_density_diffrn 1.650
_exptl_crystal_density_meas ?
_exptl_crystal_density_method 'not measured'
_exptl_crystal_description block
_exptl_crystal_F_000 4016
_exptl_crystal_preparation 'Magnetic properties'
_exptl_crystal_size_max 0.23
_exptl_crystal_size_mid 0.20
_exptl_crystal_size_min 0.14
_refine_diff_density_max 0.468
_refine_diff_density_min -0.370
_refine_diff_density_rms 0.083
_refine_ls_extinction_coef none
_refine_ls_extinction_method none
_refine_ls_goodness_of_fit_ref 1.167
_refine_ls_hydrogen_treatment constr
_refine_ls_matrix_type full
_refine_ls_number_parameters 262
_refine_ls_number_reflns 3859
_refine_ls_number_restraints 12
_refine_ls_restrained_S_all 1.167
_refine_ls_R_factor_all 0.0817
_refine_ls_R_factor_gt 0.0632
_refine_ls_shift/su_max 0.000
_refine_ls_shift/su_mean 0.000
_refine_ls_structure_factor_coef Fsqd
_refine_ls_weighting_details 'calc w=1/[\s^2^(Fo^2^)+(0.0357P)^2^+38.4540P] where P=(Fo^2^+2Fc^2^)/3'
_refine_ls_weighting_scheme calc
_refine_ls_wR_factor_gt 0.1549
_refine_ls_wR_factor_ref 0.1639
_reflns_number_gt 2954
_reflns_number_total 3859
_reflns_threshold_expression >2sigma(I)
_cod_data_source_file c4cc07582j2.cif
_cod_data_source_block akb73b_0ma1
_cod_depositor_comments
;
The following automatic conversions were performed:

'_exptl_crystal_density_meas' value 'not measured' was changed to '?'
- the value is perceived as not measured.

Automatic conversion script
Id: cif_fix_values 3008 2015-01-20 13:52:24Z robertas 
;
_cod_original_sg_symbol_H-M P4/nnc
_cod_database_code 7116024

loop_
_symmetry_equiv_pos_as_xyz
'x, y, z'
'-x+1/2, -y+1/2, z'
'-y+1/2, x, z'
'y, -x+1/2, z'
'-x+1/2, y, -z+1/2'
'x, -y+1/2, -z+1/2'
'y, x, -z+1/2'
'-y+1/2, -x+1/2, -z+1/2'
'-x, -y, -z'
'x-1/2, y-1/2, -z'
'y-1/2, -x, -z'
'-y, x-1/2, -z'
'x-1/2, -y, z-1/2'
'-x, y-1/2, z-1/2'
'-y, -x, z-1/2'
'y-1/2, x-1/2, z-1/2'

loop_
_atom_site_label
_atom_site_type_symbol
_atom_site_fract_x
_atom_site_fract_y
_atom_site_fract_z
_atom_site_U_iso_or_equiv
_atom_site_adp_type
_atom_site_occupancy
_atom_site_symmetry_multiplicity
_atom_site_calc_flag
_atom_site_refinement_flags
_atom_site_disorder_assembly
_atom_site_disorder_group
Cu1 Cu 0.65824(4) 0.01390(3) 0.27188(5) 0.0594(3) Uani 1 1 d . . .
Cu2 Cu 0.53912(4) -0.00864(4) 0.15866(5) 0.0633(3) Uani 1 1 d . . .
O1 O 0.5504(2) 0.0658(2) 0.2141(3) 0.0774(15) Uani 1 1 d . . .
O2 O 0.7699(2) 0.0386(2) 0.3447(3) 0.0765(15) Uani 1 1 d . . .
O3 O 0.6500(4) 0.2074(3) 0.3601(6) 0.147(3) Uani 1 1 d . . .
O4 O 0.7313(2) -0.0657(2) 0.3763(3) 0.0778(15) Uani 1 1 d . . .
H4 H 0.7503 -0.0335 0.3770 0.117 Uiso 1 1 calc R . .
O5 O 0.6072(2) -0.04428(18) 0.2123(3) 0.0577(11) Uani 1 1 d . . .
O6 O 0.5162(2) -0.0792(2) 0.0963(3) 0.0737(14) Uani 1 1 d . . .
O7 O 0.4661(3) 0.0282(3) 0.1155(3) 0.0864(16) Uani 1 1 d . . .
N1 N 0.6006(3) 0.0799(2) 0.2542(4) 0.0626(15) Uani 1 1 d . . .
N2 N 0.7162(3) 0.0664(2) 0.3282(4) 0.0685(16) Uani 1 1 d . . .
N3 N 0.6860(2) -0.0623(2) 0.3198(3) 0.0575(14) Uani 1 1 d . A .
N4 N 0.4661(3) -0.0645(3) 0.0535(4) 0.0769(18) Uani 1 1 d . . .
N5 N 0.4398(3) -0.0099(4) 0.0656(4) 0.084(2) Uani 1 1 d . . .
C1 C 0.5456(5) 0.1721(4) 0.2845(7) 0.120(4) Uani 1 1 d . . .
H1A H 0.5529 0.2093 0.3134 0.180 Uiso 1 1 calc R . .
H1B H 0.5116 0.1513 0.3082 0.180 Uiso 1 1 calc R . .
H1C H 0.5370 0.1811 0.2287 0.180 Uiso 1 1 calc R . .
C2 C 0.6012(4) 0.1324(3) 0.2895(5) 0.072(2) Uani 1 1 d . . .
C3 C 0.6533(5) 0.1556(4) 0.3333(6) 0.097(3) Uani 1 1 d . . .
C4 C 0.7110(5) 0.1232(4) 0.3471(6) 0.094(3) Uani 1 1 d . . .
C5 C 0.7617(5) 0.1565(4) 0.3884(8) 0.143(5) Uani 1 1 d . . .
H5A H 0.7498 0.1979 0.3977 0.214 Uiso 1 1 calc R . .
H5B H 0.7973 0.1557 0.3547 0.214 Uiso 1 1 calc R . .
H5C H 0.7705 0.1372 0.4393 0.214 Uiso 1 1 calc R . .
C6A C 0.6579(7) -0.1593(7) 0.3743(9) 0.065(4) Uiso 0.50 1 d P A 1
H6A1 H 0.6301 -0.1914 0.3605 0.097 Uiso 0.50 1 calc PR A 1
H6A2 H 0.6480 -0.1437 0.4271 0.097 Uiso 0.50 1 calc PR A 1
H6A3 H 0.6987 -0.1749 0.3748 0.097 Uiso 0.50 1 calc PR A 1
C6B C 0.6661(6) -0.1717(6) 0.3376(9) 0.055(3) Uiso 0.50 1 d P A 2
H6B1 H 0.6324 -0.1975 0.3235 0.083 Uiso 0.50 1 calc PR A 2
H6B2 H 0.6720 -0.1727 0.3953 0.083 Uiso 0.50 1 calc PR A 2
H6B3 H 0.7022 -0.1860 0.3110 0.083 Uiso 0.50 1 calc PR A 2
C7 C 0.6530(3) -0.1080(3) 0.3113(5) 0.068(2) Uani 1 1 d . . .
C8 C 0.6016(3) -0.1016(3) 0.2500 0.055(2) Uani 1 2 d S A .
C11 C 0.4567(5) -0.1558(5) -0.0305(6) 0.119(4) Uani 1 1 d . . .
H11A H 0.4288 -0.1712 -0.0704 0.178 Uiso 1 1 calc R . .
H11B H 0.4587 -0.1835 0.0144 0.178 Uiso 1 1 calc R . .
H11C H 0.4964 -0.1517 -0.0543 0.178 Uiso 1 1 calc R . .
C12 C 0.4356(5) -0.0959(5) -0.0020(5) 0.093(3) Uani 1 1 d . . .
C13 C 0.3878(4) -0.0568(7) -0.0241(6) 0.116(4) Uani 1 1 d . . .
H13 H 0.3586 -0.0656 -0.0631 0.140 Uiso 1 1 calc R . .
C14 C 0.3903(4) -0.0053(6) 0.0185(6) 0.105(3) Uani 1 1 d . . .
C15 C 0.3526(5) 0.0495(6) 0.0214(7) 0.146(5) Uani 1 1 d . . .
H15A H 0.3691 0.0773 0.0605 0.219 Uiso 1 1 calc R . .
H15B H 0.3118 0.0387 0.0368 0.219 Uiso 1 1 calc R . .
H15C H 0.3520 0.0684 -0.0310 0.219 Uiso 1 1 calc R . .
O10 O 0.4044(5) 0.0956(5) 0.2500 0.238(8) Uani 1 2 d S . .
O20A O 0.402(2) 0.222(2) 0.190(3) 0.27(2) Uani 0.30 1 d PU B 1
O20B O 0.356(3) 0.224(2) 0.072(4) 0.25(3) Uani 0.20 1 d PU C 2

loop_
_atom_site_aniso_label
_atom_site_aniso_U_11
_atom_site_aniso_U_22
_atom_site_aniso_U_33
_atom_site_aniso_U_23
_atom_site_aniso_U_13
_atom_site_aniso_U_12
Cu1 0.0654(5) 0.0417(4) 0.0711(6) -0.0073(4) -0.0212(4) 0.0086(4)
Cu2 0.0584(5) 0.0628(5) 0.0688(5) -0.0049(4) -0.0159(4) 0.0138(4)
O1 0.083(4) 0.063(3) 0.087(4) -0.008(3) -0.026(3) 0.029(3)
O2 0.079(4) 0.065(3) 0.086(3) -0.001(3) -0.034(3) -0.004(3)
O3 0.184(8) 0.056(4) 0.201(8) -0.046(5) -0.051(7) 0.012(4)
O4 0.052(3) 0.067(3) 0.114(4) 0.022(3) -0.032(3) -0.004(2)
O5 0.061(3) 0.041(2) 0.072(3) -0.004(2) -0.015(2) 0.004(2)
O6 0.065(3) 0.079(3) 0.078(3) -0.009(3) -0.023(3) 0.006(3)
O7 0.070(4) 0.098(4) 0.091(4) -0.006(3) -0.023(3) 0.024(3)
N1 0.072(4) 0.049(3) 0.066(3) -0.002(3) -0.013(3) 0.010(3)
N2 0.085(4) 0.047(3) 0.073(4) -0.006(3) -0.015(3) -0.003(3)
N3 0.043(3) 0.054(3) 0.075(4) 0.003(3) -0.013(3) 0.008(2)
N4 0.064(4) 0.104(5) 0.063(4) -0.007(4) -0.013(3) -0.009(4)
N5 0.056(4) 0.108(6) 0.086(5) -0.004(4) -0.015(4) 0.018(4)
C1 0.139(9) 0.089(7) 0.131(9) -0.012(6) -0.017(7) 0.071(7)
C2 0.094(6) 0.044(4) 0.078(5) -0.002(4) -0.017(4) 0.012(4)
C3 0.133(8) 0.044(4) 0.115(7) -0.006(5) -0.024(6) 0.005(5)
C4 0.125(8) 0.050(4) 0.106(7) -0.008(4) -0.038(6) -0.016(5)
C5 0.141(10) 0.073(6) 0.214(13) -0.034(8) -0.063(10) -0.014(6)
C7 0.042(4) 0.058(4) 0.105(6) 0.017(4) -0.010(4) 0.004(3)
C8 0.043(3) 0.043(3) 0.078(6) -0.004(3) -0.004(3) 0.004(4)
C11 0.131(9) 0.137(10) 0.088(7) -0.020(7) -0.023(6) -0.038(8)
C12 0.090(6) 0.122(8) 0.066(5) -0.008(5) -0.015(5) -0.019(6)
C13 0.066(6) 0.197(13) 0.086(7) 0.006(8) -0.030(5) -0.016(7)
C14 0.073(6) 0.150(10) 0.091(7) 0.009(7) -0.026(5) 0.006(6)
C15 0.094(8) 0.204(14) 0.139(10) 0.016(9) -0.039(7) 0.068(8)
O10 0.216(11) 0.216(11) 0.282(19) -0.054(13) -0.054(13) 0.068(14)
O20A 0.21(4) 0.22(4) 0.38(6) 0.10(4) -0.10(4) -0.02(3)
O20B 0.30(6) 0.11(3) 0.33(7) -0.07(4) 0.04(6) -0.08(4)

loop_
_atom_type_symbol
_atom_type_description
_atom_type_scat_dispersion_real
_atom_type_scat_dispersion_imag
_atom_type_scat_source
C C 0.0033 0.0016 'International Tables Vol C Tables 4.2.6.8 and 6.1.1.4'
H H 0.0000 0.0000 'International Tables Vol C Tables 4.2.6.8 and 6.1.1.4'
N N 0.0061 0.0033 'International Tables Vol C Tables 4.2.6.8 and 6.1.1.4'
O O 0.0106 0.0060 'International Tables Vol C Tables 4.2.6.8 and 6.1.1.4'
Cu Cu 0.3201 1.2651 'International Tables Vol C Tables 4.2.6.8 and 6.1.1.4'

loop_
_geom_angle_atom_site_label_1
_geom_angle_atom_site_label_2
_geom_angle_atom_site_label_3
_geom_angle
_geom_angle_site_symmetry_1
_geom_angle_site_symmetry_3
N1 Cu1 N3 154.7(2) . .
N1 Cu1 N2 93.2(2) . .
N3 Cu1 N2 96.3(2) . .
N1 Cu1 O5 92.2(2) . .
N3 Cu1 O5 79.8(2) . .
N2 Cu1 O5 174.0(2) . .
O1 Cu2 O5 91.60(19) . .
O1 Cu2 O6 171.3(2) . .
O5 Cu2 O6 96.99(19) . .
O1 Cu2 O7 85.7(2) . .
O5 Cu2 O7 173.9(2) . .
O6 Cu2 O7 85.6(2) . .
N1 O1 Cu2 123.7(4) . .
C8 O5 Cu2 120.2(4) . .
C8 O5 Cu1 114.2(3) . .
Cu2 O5 Cu1 114.4(2) . .
N4 O6 Cu2 107.4(4) . .
N5 O7 Cu2 109.3(5) . .
C2 N1 O1 116.3(6) . .
C2 N1 Cu1 126.3(5) . .
O1 N1 Cu1 116.2(4) . .
C4 N2 O2 117.7(7) . .
C4 N2 Cu1 128.8(6) . .
O2 N2 Cu1 113.3(4) . .
C7 N3 O4 117.1(6) . .
C7 N3 Cu1 117.7(5) . .
O4 N3 Cu1 123.5(4) . .
C12 N4 N5 110.5(8) . .
C12 N4 O6 130.4(8) . .
N5 N4 O6 119.1(6) . .
O7 N5 C14 132.4(9) . .
O7 N5 N4 118.3(6) . .
C14 N5 N4 109.2(8) . .
N1 C2 C3 123.1(7) . .
N1 C2 C1 119.1(8) . .
C3 C2 C1 117.8(7) . .
O3 C3 C2 117.5(9) . .
O3 C3 C4 116.4(9) . .
C2 C3 C4 126.1(7) . .
N2 C4 C3 120.5(8) . .
N2 C4 C5 121.0(9) . .
C3 C4 C5 118.4(8) . .
N3 C7 C6B 127.7(8) . .
N3 C7 C8 115.5(6) . .
C6B C7 C8 114.9(8) . .
N3 C7 C6A 118.4(8) . .
C6B C7 C6A 26.2(7) . .
C8 C7 C6A 124.7(8) . .
O5 C8 O5 110.6(7) 8 .
O5 C8 C7 111.2(3) 8 .
O5 C8 C7 108.1(3) . .
O5 C8 C7 108.1(3) 8 8
O5 C8 C7 111.2(3) . 8
C7 C8 C7 107.7(8) . 8
N4 C12 C13 103.8(9) . .
N4 C12 C11 121.8(9) . .
C13 C12 C11 134.3(9) . .
C14 C13 C12 110.6(9) . .
C13 C14 N5 105.9(10) . .
C13 C14 C15 134.0(10) . .
N5 C14 C15 120.2(11) . .

loop_
_geom_bond_atom_site_label_1
_geom_bond_atom_site_label_2
_geom_bond_distance
_geom_bond_site_symmetry_2
Cu1 N1 1.948(5) .
Cu1 N3 1.948(5) .
Cu1 N2 1.954(6) .
Cu1 O5 1.964(4) .
Cu2 O1 1.890(5) .
Cu2 O5 1.906(4) .
Cu2 O6 1.927(5) .
Cu2 O7 1.933(5) .
O1 N1 1.323(7) .
O2 N2 1.356(7) .
O3 C3 1.223(10) .
O4 N3 1.365(6) .
O5 C8 1.410(6) .
O6 N4 1.348(8) .
O7 N5 1.308(9) .
N1 C2 1.291(8) .
N2 C4 1.292(9) .
N3 C7 1.247(8) .
N4 C12 1.327(10) .
N4 N5 1.344(9) .
N5 C14 1.342(11) .
C1 C2 1.503(11) .
C2 C3 1.447(12) .
C3 C4 1.471(13) .
C4 C5 1.497(12) .
C6A C7 1.537(15) .
C6B C7 1.494(14) .
C7 C8 1.523(8) .
C8 O5 1.410(6) 8
C8 C7 1.523(8) 8
C11 C12 1.473(14) .
C12 C13 1.405(14) .
C13 C14 1.332(15) .
C14 C15 1.462(15) .
